data_7246487
loop_
_publ_author_name
'Yagi, Takumi'
'Tachikawa, Takashi'
'Ito, Suguru'

_publ_section_title
;
 Solvates of a dianisyl-substituted donor--acceptor-type benzothiadiazole:
 mechanochromic, vapochromic, and acid-responsive multicolor luminescence
;
_journal_issue 16
_journal_name_full CrystEngComm
_journal_page_first 2379
_journal_page_last 2389
_journal_paper_doi 10.1039/D2CE01705A
_journal_volume 25
_journal_year 2023
_chemical_formula_moiety 'C35 H24 N4 O2 S, C6 H6'
_chemical_formula_sum 'C41 H30 N4 O2 S'
_chemical_formula_weight 642.75
_chemical_name_systematic
4-(4-methoxyphenyl)-7-[1-(4-methoxyphenyl)-1H-phenanthro[9,10-d]imidazol-2-yl]benzo[c][1,2,5]thiadiazole
_space_group_crystal_system monoclinic
_space_group_IT_number 15
_space_group_name_Hall '-C 2yc'
_space_group_name_H-M_alt 'C 1 2/c 1'
_atom_sites_solution_hydrogens geom
_atom_sites_solution_primary dual
_audit_creation_date 2022-12-14
_audit_creation_method
;
Olex2 1.3
(compiled 2020.11.12 svn.r5f609507 for OlexSys, GUI svn.r6408)
;
_audit_update_record
;
2022-12-26 deposited with the CCDC.	2023-03-21 downloaded from the CCDC.
;
_cell_angle_alpha 90
_cell_angle_beta 108.110(2)
_cell_angle_gamma 90
_cell_formula_units_Z 8
_cell_length_a 27.8666(4)
_cell_length_b 10.41560(10)
_cell_length_c 23.2099(4)
_cell_measurement_reflns_used 10063
_cell_measurement_temperature 223.15
_cell_measurement_theta_max 72.92
_cell_measurement_theta_min 4.35
_cell_volume 6402.89(17)
_computing_cell_refinement 'CrysAlisPro 1.171.40.66a (Rigaku OD, 2019)'
_computing_data_collection 'CrysAlisPro 1.171.40.66a (Rigaku OD, 2019)'
_computing_data_reduction 'CrysAlisPro 1.171.40.66a (Rigaku OD, 2019)'
_computing_molecular_graphics 'Olex2 1.3 (Dolomanov et al., 2009)'
_computing_publication_material 'Olex2 1.3 (Dolomanov et al., 2009)'
_computing_structure_refinement 'SHELXL 2018/3 (Sheldrick, 2015)'
_computing_structure_solution 'SHELXT 2018/2 (Sheldrick, 2018)'
_diffrn_ambient_temperature 223.15
_diffrn_detector_area_resol_mean 5.814
_diffrn_measured_fraction_theta_full 0.996
_diffrn_measured_fraction_theta_max 0.970
_diffrn_measurement_device_type 'Rigaku XtaLAB P200'
_diffrn_measurement_method \w
_diffrn_radiation_type CuK\a
_diffrn_radiation_wavelength 1.54184
_diffrn_reflns_av_R_equivalents 0.0459
_diffrn_reflns_av_unetI/netI 0.0510
_diffrn_reflns_Laue_measured_fraction_full 0.996
_diffrn_reflns_Laue_measured_fraction_max 0.970
_diffrn_reflns_limit_h_max 31
_diffrn_reflns_limit_h_min -34
_diffrn_reflns_limit_k_max 12
_diffrn_reflns_limit_k_min -12
_diffrn_reflns_limit_l_max 28
_diffrn_reflns_limit_l_min -25
_diffrn_reflns_number 17502
_diffrn_reflns_point_group_measured_fraction_full 0.996
_diffrn_reflns_point_group_measured_fraction_max 0.970
_diffrn_reflns_theta_full 67.684
_diffrn_reflns_theta_max 73.310
_diffrn_reflns_theta_min 4.008
_exptl_absorpt_coefficient_mu 1.246
_exptl_absorpt_correction_T_max 0.988
_exptl_absorpt_correction_T_min 0.379
_exptl_absorpt_correction_type multi-scan
_exptl_absorpt_process_details
;
CrysAlisPro 1.171.40.66a (Rigaku Oxford Diffraction, 2019)

Empirical absorption correction using spherical harmonics,

 implemented in SCALE3 ABSPACK scaling algorithm.
;
_exptl_crystal_colour yellow
_exptl_crystal_colour_primary yellow
_exptl_crystal_density_diffrn 1.334
_exptl_crystal_description block
_exptl_crystal_F_000 2688
_exptl_crystal_preparation Luminescent
_exptl_crystal_recrystallization_method 'Re-crystallisation from solvent: benzene'
_exptl_crystal_size_max 0.7
_exptl_crystal_size_mid 0.5
_exptl_crystal_size_min 0.01
_refine_diff_density_max 0.353
_refine_diff_density_min -0.435
_refine_diff_density_rms 0.046
_refine_ls_extinction_coef 0.00017(4)
_refine_ls_extinction_expression Fc^*^=kFc[1+0.001xFc^2^\l^3^/sin(2\q)]^-1/4^
_refine_ls_extinction_method 'SHELXL-2018/3 (Sheldrick 2018)'
_refine_ls_goodness_of_fit_ref 1.071
_refine_ls_hydrogen_treatment constr
_refine_ls_matrix_type full
_refine_ls_number_parameters 401
_refine_ls_number_reflns 6248
_refine_ls_number_restraints 0
_refine_ls_restrained_S_all 1.071
_refine_ls_R_factor_all 0.0570
_refine_ls_R_factor_gt 0.0533
_refine_ls_shift/su_max 0.001
_refine_ls_shift/su_mean 0.000
_refine_ls_structure_factor_coef Fsqd
_refine_ls_weighting_details 'w=1/[\s^2^(Fo^2^)+(0.0763P)^2^+4.0330P] where P=(Fo^2^+2Fc^2^)/3'
_refine_ls_weighting_scheme calc
_refine_ls_wR_factor_gt 0.1488
_refine_ls_wR_factor_ref 0.1521
_reflns_Friedel_coverage 0.000
_reflns_number_gt 5578
_reflns_number_total 6248
_reflns_threshold_expression 'I > 2\s(I)'
_cod_data_source_file d2ce01705a2.cif
_cod_data_source_block ygt062
_cod_depositor_comments 'Adding full bibliography for 7246486--7246491.cif.'
_cod_database_code 7246487
_shelx_shelxl_version_number 2018/3
_shelx_space_group_comment
;
The symmetry employed for this shelxl refinement is uniquely defined
by the following loop, which should always be used as a source of
symmetry information in preference to the above space-group names.
They are only intended as comments.
;
_shelx_estimated_absorpt_t_max 0.988
_shelx_estimated_absorpt_t_min 0.476
_olex2_refinement_description
;
1. Fixed Uiso
 At 1.2 times of:
  All C(H) groups
 At 1.5 times of:
  All C(H,H,H) groups
2. Uiso/Uaniso restraints and constraints
Uanis(C36A) = Uanis(C41) = Uanis(C41A) = Uanis(C40) = Uanis(C40A) = Uanis(C39)
= Uanis(C39A) = Uanis(C38) = Uanis(C38A) = Uanis(C37) = Uanis(C37A) = Uanis(C36)
3. Others
 Sof(C36A)=Sof(H36A)=Sof(C37A)=Sof(H37A)=Sof(C38A)=Sof(H38A)=Sof(C39A)=
 Sof(H39A)=Sof(C40A)=Sof(H40A)=Sof(C41A)=Sof(H41A)=1-FVAR(1)
 Sof(C41)=Sof(H41)=Sof(C36)=Sof(H36)=Sof(C37)=Sof(H37)=Sof(C38)=Sof(H38)=
 Sof(C39)=Sof(H39)=Sof(C40)=Sof(H40)=FVAR(1)
4.a Aromatic/amide H refined with riding coordinates:
 C24(H24), C4(H4), C23(H23), C27(H27), C31(H31), C21(H21), C20(H20), C30(H30),
 C34(H34), C7(H7), C26(H26), C10(H10), C33(H33), C5(H5), C6(H6), C13(H13),
 C12(H12), C11(H11), C41(H41), C36(H36), C37(H37), C38(H38), C39(H39), C40(H40),
  C36A(H36A), C37A(H37A), C38A(H38A), C39A(H39A), C40A(H40A), C41A(H41A)
4.b Fitted hexagon refined as free rotating group:
 C41(C36,C37,C38,C39,C40), C36A(C37A,C38A,C39A,C40A,C41A)
4.c Idealised Me refined as rotating group:
 C28(H28A,H28B,H28C), C35(H35A,H35B,H35C)
;
_olex2_submission_special_instructions 'No special instructions were received'

loop_
_space_group_symop_operation_xyz
'x, y, z'
'-x, y, -z+1/2'
'x+1/2, y+1/2, z'
'-x+1/2, y+1/2, -z+1/2'
'-x, -y, -z'
'x, -y, z-1/2'
'-x+1/2, -y+1/2, -z'
'x+1/2, -y+1/2, z-1/2'

loop_
_atom_site_label
_atom_site_type_symbol
_atom_site_fract_x
_atom_site_fract_y
_atom_site_fract_z
_atom_site_U_iso_or_equiv
_atom_site_adp_type
_atom_site_occupancy
_atom_site_site_symmetry_order
_atom_site_calc_flag
_atom_site_refinement_flags_posn
_atom_site_refinement_flags_adp
_atom_site_refinement_flags_occupancy
_atom_site_disorder_assembly
_atom_site_disorder_group
S1 S 0.39508(2) 0.65713(6) 0.40217(3) 0.0672(2) Uani 1 1 d . . . . .
O1 O 0.17578(6) 0.77277(12) 0.45434(7) 0.0524(4) Uani 1 1 d . . . . .
O2 O 0.60052(5) 0.78098(16) 0.72971(6) 0.0552(4) Uani 1 1 d . . . . .
N1 N 0.27201(5) 0.32918(13) 0.41438(6) 0.0368(3) Uani 1 1 d . . . . .
N2 N 0.32719(5) 0.17119(13) 0.41748(6) 0.0372(3) Uani 1 1 d . . . . .
N4 N 0.43456(7) 0.65281(16) 0.46959(8) 0.0519(4) Uani 1 1 d . . . . .
N3 N 0.36094(6) 0.53222(17) 0.40215(7) 0.0520(4) Uani 1 1 d . . . . .
C15 C 0.24495(6) 0.23176(15) 0.37773(7) 0.0355(4) Uani 1 1 d . . . . .
C2 C 0.28011(6) 0.13661(15) 0.38034(7) 0.0348(3) Uani 1 1 d . . . . .
C22 C 0.49117(6) 0.57352(17) 0.59872(8) 0.0381(4) Uani 1 1 d . . . . .
C1 C 0.32097(6) 0.28762(16) 0.43654(7) 0.0367(4) Uani 1 1 d . . . . .
C3 C 0.26765(7) 0.02393(15) 0.34284(7) 0.0360(4) Uani 1 1 d . . . . .
C14 C 0.19290(7) 0.22175(16) 0.34140(8) 0.0376(4) Uani 1 1 d . . . . .
C19 C 0.44943(6) 0.50162(16) 0.55586(7) 0.0369(4) Uani 1 1 d . . . . .
C17 C 0.38007(6) 0.47925(17) 0.45735(8) 0.0388(4) Uani 1 1 d . . . . .
C8 C 0.21813(7) 0.01496(16) 0.30232(8) 0.0380(4) Uani 1 1 d . . . . .
C29 C 0.25141(6) 0.44970(16) 0.42672(8) 0.0364(4) Uani 1 1 d . . . . .
C16 C 0.36284(7) 0.36331(16) 0.47688(8) 0.0372(4) Uani 1 1 d . . . . .
C9 C 0.18004(7) 0.11173(16) 0.30330(8) 0.0383(4) Uani 1 1 d . . . . .
C18 C 0.42286(6) 0.54752(16) 0.49618(8) 0.0382(4) Uani 1 1 d . . . . .
C24 C 0.56028(7) 0.72772(18) 0.62251(8) 0.0434(4) Uani 1 1 d . . . . .
H24 H 0.581192 0.783426 0.609190 0.052 Uiso 1 1 calc R U . . .
C32 C 0.20179(7) 0.66976(17) 0.44328(8) 0.0411(4) Uani 1 1 d . . . . .
C4 C 0.30380(7) -0.07046(17) 0.34350(8) 0.0416(4) Uani 1 1 d . . . . .
H4 H 0.336344 -0.064832 0.371597 0.050 Uiso 1 1 calc R U . . .
C23 C 0.52287(7) 0.65760(17) 0.58084(8) 0.0417(4) Uani 1 1 d . . . . .
H23 H 0.518779 0.667059 0.539304 0.050 Uiso 1 1 calc R U . . .
C27 C 0.49949(7) 0.56060(19) 0.66133(8) 0.0437(4) Uani 1 1 d . . . . .
H27 H 0.479332 0.503483 0.675126 0.052 Uiso 1 1 calc R U . . .
C31 C 0.21943(7) 0.65983(17) 0.39370(9) 0.0435(4) Uani 1 1 d . . . . .
H31 H 0.214606 0.727749 0.365806 0.052 Uiso 1 1 calc R U . . .
C21 C 0.39029(7) 0.31918(17) 0.53282(8) 0.0425(4) Uani 1 1 d . . . . .
H21 H 0.380913 0.241004 0.546502 0.051 Uiso 1 1 calc R U . . .
C20 C 0.43234(7) 0.38658(18) 0.57105(8) 0.0432(4) Uani 1 1 d . . . . .
H20 H 0.449553 0.350598 0.608996 0.052 Uiso 1 1 calc R U . . .
C30 C 0.24424(7) 0.54892(17) 0.38559(8) 0.0419(4) Uani 1 1 d . . . . .
H30 H 0.256160 0.541496 0.352034 0.050 Uiso 1 1 calc R U . . .
C34 C 0.23446(7) 0.46028(17) 0.47661(8) 0.0432(4) Uani 1 1 d . . . . .
H34 H 0.239728 0.392632 0.504701 0.052 Uiso 1 1 calc R U . . .
C7 C 0.20736(7) -0.09002(19) 0.26177(8) 0.0452(4) Uani 1 1 d . . . . .
H7 H 0.174816 -0.098517 0.233926 0.054 Uiso 1 1 calc R U . . .
C25 C 0.56659(7) 0.71501(18) 0.68392(8) 0.0426(4) Uani 1 1 d . . . . .
C26 C 0.53644(7) 0.6296(2) 0.70287(8) 0.0475(4) Uani 1 1 d . . . . .
H26 H 0.541304 0.618844 0.744508 0.057 Uiso 1 1 calc R U . . .
C10 C 0.12954(7) 0.09835(19) 0.26659(9) 0.0479(4) Uani 1 1 d . . . . .
H10 H 0.120333 0.026347 0.241110 0.058 Uiso 1 1 calc R U . . .
C33 C 0.20989(8) 0.56988(18) 0.48508(9) 0.0474(4) Uani 1 1 d . . . . .
H33 H 0.198580 0.577310 0.519098 0.057 Uiso 1 1 calc R U . . .
C5 C 0.29176(8) -0.17113(18) 0.30319(9) 0.0473(4) Uani 1 1 d . . . . .
H5 H 0.316099 -0.233741 0.303375 0.057 Uiso 1 1 calc R U . . .
C6 C 0.24350(8) -0.17979(19) 0.26225(9) 0.0485(4) Uani 1 1 d . . . . .
H6 H 0.235454 -0.248156 0.234456 0.058 Uiso 1 1 calc R U . . .
C13 C 0.15494(7) 0.31162(19) 0.34113(9) 0.0463(4) Uani 1 1 d . . . . .
H13 H 0.163168 0.384146 0.366401 0.056 Uiso 1 1 calc R U . . .
C12 C 0.10626(8) 0.2946(2) 0.30457(10) 0.0548(5) Uani 1 1 d . . . . .
H12 H 0.081428 0.355508 0.304828 0.066 Uiso 1 1 calc R U . . .
C11 C 0.09342(8) 0.1873(2) 0.26695(10) 0.0554(5) Uani 1 1 d . . . . .
H11 H 0.059988 0.176083 0.241843 0.066 Uiso 1 1 calc R U . . .
C28 C 0.62953(8) 0.8776(2) 0.71303(11) 0.0577(5) Uani 1 1 d . . . . .
H28A H 0.607141 0.941194 0.687966 0.086 Uiso 1 1 calc R U . . .
H28B H 0.649899 0.839171 0.690480 0.086 Uiso 1 1 calc R U . . .
H28C H 0.651405 0.918521 0.749237 0.086 Uiso 1 1 calc R U . . .
C35 C 0.16443(10) 0.8733(2) 0.41057(12) 0.0609(6) Uani 1 1 d . . . . .
H35A H 0.144117 0.839494 0.371684 0.091 Uiso 1 1 calc R U . . .
H35B H 0.195590 0.908274 0.406854 0.091 Uiso 1 1 calc R U . . .
H35C H 0.145857 0.940431 0.423343 0.091 Uiso 1 1 calc R U . . .
C41 C 0.4359(2) 0.9015(6) 0.6099(5) 0.0788(5) Uani 0.322(5) 1 d G . P A 1
H41 H 0.412835 0.835627 0.609766 0.095 Uiso 0.322(5) 1 calc R U P A 1
C36 C 0.4717(3) 0.9378(7) 0.6639(3) 0.0788(5) Uani 0.322(5) 1 d G . P A 1
H36 H 0.472806 0.896448 0.700333 0.095 Uiso 0.322(5) 1 calc R U P A 1
C37 C 0.5058(2) 1.0353(7) 0.6642(3) 0.0788(5) Uani 0.322(5) 1 d G . P A 1
H37 H 0.530010 1.059845 0.700713 0.095 Uiso 0.322(5) 1 calc R U P A 1
C38 C 0.5042(3) 1.0965(6) 0.6104(4) 0.0788(5) Uani 0.322(5) 1 d G . P A 1
H38 H 0.527244 1.162423 0.610525 0.095 Uiso 0.322(5) 1 calc R U P A 1
C39 C 0.4684(3) 1.0602(7) 0.5563(3) 0.0788(5) Uani 0.322(5) 1 d G . P A 1
H39 H 0.467273 1.101606 0.519957 0.095 Uiso 0.322(5) 1 calc R U P A 1
C40 C 0.4343(3) 0.9627(8) 0.5561(3) 0.0788(5) Uani 0.322(5) 1 d G . P A 1
H40 H 0.410069 0.938208 0.519576 0.095 Uiso 0.322(5) 1 calc R U P A 1
C36A C 0.45836(14) 0.9210(3) 0.64396(18) 0.0788(5) Uani 0.678(5) 1 d G . P A 2
H36A H 0.447822 0.865633 0.669658 0.095 Uiso 0.678(5) 1 calc R U P A 2
C37A C 0.49908(12) 1.0029(4) 0.66792(10) 0.0788(5) Uani 0.678(5) 1 d G . P A 2
H37A H 0.516081 1.002902 0.709817 0.095 Uiso 0.678(5) 1 calc R U P A 2
C38A C 0.51467(11) 1.0848(3) 0.62993(17) 0.0788(5) Uani 0.678(5) 1 d G . P A 2
H38A H 0.542208 1.140183 0.646128 0.095 Uiso 0.678(5) 1 calc R U P A 2
C39A C 0.48954(16) 1.0848(3) 0.56797(15) 0.0788(5) Uani 0.678(5) 1 d G . P A 2
H39A H 0.500076 1.140197 0.542278 0.095 Uiso 0.678(5) 1 calc R U P A 2
C40A C 0.44881(14) 1.0029(4) 0.54401(11) 0.0788(5) Uani 0.678(5) 1 d G . P A 2
H40A H 0.431817 1.002929 0.502117 0.095 Uiso 0.678(5) 1 calc R U P A 2
C41A C 0.43323(10) 0.9210(3) 0.5820(2) 0.0788(5) Uani 0.678(5) 1 d G . P A 2
H41A H 0.405689 0.865646 0.565806 0.095 Uiso 0.678(5) 1 calc R U P A 2

loop_
_atom_site_aniso_label
_atom_site_aniso_U_11
_atom_site_aniso_U_22
_atom_site_aniso_U_33
_atom_site_aniso_U_23
_atom_site_aniso_U_13
_atom_site_aniso_U_12
S1 0.0751(4) 0.0636(4) 0.0480(3) 0.0224(2) -0.0027(3) -0.0212(3)
O1 0.0715(9) 0.0355(7) 0.0614(9) 0.0038(6) 0.0367(7) 0.0133(6)
O2 0.0538(8) 0.0675(10) 0.0424(7) -0.0065(6) 0.0122(6) -0.0141(7)
N1 0.0471(8) 0.0286(7) 0.0357(7) -0.0022(5) 0.0145(6) 0.0027(6)
N2 0.0476(8) 0.0304(7) 0.0341(7) -0.0009(5) 0.0134(6) 0.0027(6)
N4 0.0613(10) 0.0450(9) 0.0435(9) 0.0081(7) 0.0076(7) -0.0073(7)
N3 0.0591(9) 0.0498(9) 0.0404(8) 0.0080(7) 0.0058(7) -0.0078(8)
C15 0.0502(9) 0.0267(8) 0.0321(8) 0.0006(6) 0.0165(7) 0.0005(6)
C2 0.0467(9) 0.0291(8) 0.0308(8) 0.0033(6) 0.0153(7) 0.0009(6)
C22 0.0442(8) 0.0357(9) 0.0350(8) -0.0023(7) 0.0133(7) 0.0058(7)
C1 0.0466(9) 0.0309(8) 0.0337(8) -0.0002(6) 0.0140(7) 0.0017(7)
C3 0.0518(9) 0.0276(8) 0.0322(8) 0.0023(6) 0.0181(7) -0.0002(7)
C14 0.0474(9) 0.0322(8) 0.0358(8) 0.0040(7) 0.0165(7) 0.0010(7)
C19 0.0453(9) 0.0332(8) 0.0332(8) -0.0031(6) 0.0136(7) 0.0045(7)
C17 0.0464(9) 0.0352(9) 0.0341(8) -0.0005(7) 0.0116(7) 0.0022(7)
C8 0.0522(9) 0.0316(8) 0.0335(8) 0.0020(7) 0.0181(7) -0.0034(7)
C29 0.0454(8) 0.0273(8) 0.0374(8) -0.0019(6) 0.0141(7) 0.0024(6)
C16 0.0464(9) 0.0294(8) 0.0367(8) -0.0039(6) 0.0144(7) 0.0022(7)
C9 0.0484(9) 0.0336(8) 0.0343(8) 0.0042(7) 0.0149(7) -0.0023(7)
C18 0.0467(9) 0.0325(8) 0.0362(9) -0.0010(7) 0.0140(7) 0.0018(7)
C24 0.0448(9) 0.0446(10) 0.0428(9) 0.0000(8) 0.0165(7) 0.0006(7)
C32 0.0494(9) 0.0314(8) 0.0465(10) -0.0013(7) 0.0206(8) 0.0033(7)
C4 0.0540(10) 0.0335(9) 0.0376(9) -0.0013(7) 0.0147(7) 0.0037(7)
C23 0.0499(9) 0.0429(9) 0.0346(9) -0.0014(7) 0.0162(7) 0.0030(8)
C27 0.0486(9) 0.0474(10) 0.0364(9) 0.0003(8) 0.0151(7) -0.0024(8)
C31 0.0572(10) 0.0335(9) 0.0452(10) 0.0081(7) 0.0240(8) 0.0075(7)
C21 0.0552(10) 0.0317(8) 0.0409(9) 0.0016(7) 0.0152(8) 0.0003(7)
C20 0.0548(10) 0.0376(9) 0.0352(9) 0.0016(7) 0.0109(7) 0.0030(8)
C30 0.0564(10) 0.0362(9) 0.0390(9) 0.0025(7) 0.0233(8) 0.0060(7)
C34 0.0608(10) 0.0340(9) 0.0379(9) 0.0047(7) 0.0200(8) 0.0050(8)
C7 0.0555(10) 0.0421(10) 0.0379(9) -0.0051(8) 0.0145(8) -0.0045(8)
C25 0.0418(9) 0.0457(10) 0.0392(9) -0.0050(7) 0.0109(7) 0.0024(7)
C26 0.0508(10) 0.0585(12) 0.0328(9) -0.0002(8) 0.0124(7) -0.0017(9)
C10 0.0533(10) 0.0423(10) 0.0459(10) -0.0019(8) 0.0120(8) -0.0047(8)
C33 0.0676(12) 0.0420(10) 0.0415(10) 0.0017(8) 0.0297(9) 0.0074(9)
C5 0.0636(11) 0.0373(9) 0.0437(10) -0.0044(8) 0.0204(8) 0.0062(8)
C6 0.0669(12) 0.0398(10) 0.0417(10) -0.0116(8) 0.0211(9) -0.0034(9)
C13 0.0504(10) 0.0396(9) 0.0493(11) -0.0005(8) 0.0161(8) 0.0049(8)
C12 0.0501(10) 0.0488(11) 0.0642(13) 0.0012(10) 0.0157(9) 0.0081(9)
C11 0.0448(10) 0.0556(12) 0.0586(12) -0.0002(10) 0.0058(9) -0.0009(9)
C28 0.0538(11) 0.0591(13) 0.0582(13) -0.0033(10) 0.0147(9) -0.0095(10)
C35 0.0785(14) 0.0403(11) 0.0732(15) 0.0107(10) 0.0371(12) 0.0206(10)
C41 0.0734(10) 0.0609(9) 0.1042(13) -0.0024(9) 0.0305(9) 0.0004(7)
C36 0.0734(10) 0.0609(9) 0.1042(13) -0.0024(9) 0.0305(9) 0.0004(7)
C37 0.0734(10) 0.0609(9) 0.1042(13) -0.0024(9) 0.0305(9) 0.0004(7)
C38 0.0734(10) 0.0609(9) 0.1042(13) -0.0024(9) 0.0305(9) 0.0004(7)
C39 0.0734(10) 0.0609(9) 0.1042(13) -0.0024(9) 0.0305(9) 0.0004(7)
C40 0.0734(10) 0.0609(9) 0.1042(13) -0.0024(9) 0.0305(9) 0.0004(7)
C36A 0.0734(10) 0.0609(9) 0.1042(13) -0.0024(9) 0.0305(9) 0.0004(7)
C37A 0.0734(10) 0.0609(9) 0.1042(13) -0.0024(9) 0.0305(9) 0.0004(7)
C38A 0.0734(10) 0.0609(9) 0.1042(13) -0.0024(9) 0.0305(9) 0.0004(7)
C39A 0.0734(10) 0.0609(9) 0.1042(13) -0.0024(9) 0.0305(9) 0.0004(7)
C40A 0.0734(10) 0.0609(9) 0.1042(13) -0.0024(9) 0.0305(9) 0.0004(7)
C41A 0.0734(10) 0.0609(9) 0.1042(13) -0.0024(9) 0.0305(9) 0.0004(7)

loop_
_atom_type_symbol
_atom_type_description
_atom_type_scat_dispersion_real
_atom_type_scat_dispersion_imag
_atom_type_scat_source
C C 0.0181 0.0091 'International Tables Vol C Tables 4.2.6.8 and 6.1.1.4'
H H 0.0000 0.0000 'International Tables Vol C Tables 4.2.6.8 and 6.1.1.4'
N N 0.0311 0.0180 'International Tables Vol C Tables 4.2.6.8 and 6.1.1.4'
O O 0.0492 0.0322 'International Tables Vol C Tables 4.2.6.8 and 6.1.1.4'
S S 0.3331 0.5567 'International Tables Vol C Tables 4.2.6.8 and 6.1.1.4'

loop_
_geom_angle_atom_site_label_1
_geom_angle_atom_site_label_2
_geom_angle_atom_site_label_3
_geom_angle
_geom_angle_site_symmetry_1
_geom_angle_site_symmetry_3
_geom_angle_publ_flag
N4 S1 N3 101.70(9) . . ?
C32 O1 C35 117.22(15) . . ?
C25 O2 C28 117.35(16) . . ?
C15 N1 C29 125.69(14) . . ?
C1 N1 C15 106.69(13) . . ?
C1 N1 C29 127.62(14) . . ?
C1 N2 C2 104.57(14) . . ?
C18 N4 S1 106.17(13) . . ?
C17 N3 S1 105.78(13) . . ?
N1 C15 C14 132.07(15) . . ?
C2 C15 N1 104.78(14) . . ?
C2 C15 C14 123.12(15) . . ?
N2 C2 C15 111.40(14) . . ?
N2 C2 C3 126.66(15) . . ?
C15 C2 C3 121.63(15) . . ?
C23 C22 C19 123.80(16) . . ?
C23 C22 C27 116.85(16) . . ?
C27 C22 C19 119.33(16) . . ?
N1 C1 C16 124.59(15) . . ?
N2 C1 N1 112.54(15) . . ?
N2 C1 C16 122.86(15) . . ?
C8 C3 C2 117.37(15) . . ?
C4 C3 C2 121.83(16) . . ?
C4 C3 C8 120.70(16) . . ?
C9 C14 C15 115.86(15) . . ?
C13 C14 C15 124.96(16) . . ?
C13 C14 C9 119.18(16) . . ?
C18 C19 C22 122.89(16) . . ?
C20 C19 C22 122.13(16) . . ?
C20 C19 C18 114.96(16) . . ?
N3 C17 C16 125.33(16) . . ?
N3 C17 C18 113.58(16) . . ?
C16 C17 C18 121.01(16) . . ?
C3 C8 C9 120.39(15) . . ?
C3 C8 C7 117.16(16) . . ?
C7 C8 C9 122.45(16) . . ?
C30 C29 N1 119.65(14) . . ?
C30 C29 C34 120.39(15) . . ?
C34 C29 N1 119.65(15) . . ?
C17 C16 C1 121.93(15) . . ?
C21 C16 C1 121.46(16) . . ?
C21 C16 C17 116.31(16) . . ?
C14 C9 C8 121.22(16) . . ?
C10 C9 C14 117.85(16) . . ?
C10 C9 C8 120.93(16) . . ?
N4 C18 C19 126.01(16) . . ?
N4 C18 C17 112.75(16) . . ?
C19 C18 C17 121.23(16) . . ?
C23 C24 H24 120.2 . . ?
C25 C24 H24 120.2 . . ?
C25 C24 C23 119.55(17) . . ?
O1 C32 C31 124.09(16) . . ?
O1 C32 C33 115.95(15) . . ?
C31 C32 C33 119.96(16) . . ?
C3 C4 H4 119.9 . . ?
C5 C4 C3 120.25(18) . . ?
C5 C4 H4 119.9 . . ?
C22 C23 H23 119.0 . . ?
C24 C23 C22 122.03(17) . . ?
C24 C23 H23 119.0 . . ?
C22 C27 H27 119.3 . . ?
C26 C27 C22 121.46(17) . . ?
C26 C27 H27 119.3 . . ?
C32 C31 H31 120.2 . . ?
C32 C31 C30 119.58(16) . . ?
C30 C31 H31 120.2 . . ?
C16 C21 H21 118.7 . . ?
C16 C21 C20 122.58(17) . . ?
C20 C21 H21 118.7 . . ?
C19 C20 C21 123.79(17) . . ?
C19 C20 H20 118.1 . . ?
C21 C20 H20 118.1 . . ?
C29 C30 C31 120.04(15) . . ?
C29 C30 H30 120.0 . . ?
C31 C30 H30 120.0 . . ?
C29 C34 H34 120.0 . . ?
C33 C34 C29 119.98(16) . . ?
C33 C34 H34 120.0 . . ?
C8 C7 H7 119.4 . . ?
C6 C7 C8 121.25(18) . . ?
C6 C7 H7 119.4 . . ?
O2 C25 C24 125.91(17) . . ?
O2 C25 C26 114.62(16) . . ?
C26 C25 C24 119.47(17) . . ?
C27 C26 C25 120.60(17) . . ?
C27 C26 H26 119.7 . . ?
C25 C26 H26 119.7 . . ?
C9 C10 H10 119.1 . . ?
C11 C10 C9 121.84(19) . . ?
C11 C10 H10 119.1 . . ?
C32 C33 H33 120.0 . . ?
C34 C33 C32 120.03(16) . . ?
C34 C33 H33 120.0 . . ?
C4 C5 H5 120.2 . . ?
C4 C5 C6 119.66(18) . . ?
C6 C5 H5 120.2 . . ?
C7 C6 C5 120.94(17) . . ?
C7 C6 H6 119.5 . . ?
C5 C6 H6 119.5 . . ?
C14 C13 H13 119.5 . . ?
C12 C13 C14 120.92(18) . . ?
C12 C13 H13 119.5 . . ?
C13 C12 H12 119.9 . . ?
C13 C12 C11 120.23(19) . . ?
C11 C12 H12 119.9 . . ?
C10 C11 C12 119.98(19) . . ?
C10 C11 H11 120.0 . . ?
C12 C11 H11 120.0 . . ?
O2 C28 H28A 109.5 . . ?
O2 C28 H28B 109.5 . . ?
O2 C28 H28C 109.5 . . ?
H28A C28 H28B 109.5 . . ?
H28A C28 H28C 109.5 . . ?
H28B C28 H28C 109.5 . . ?
O1 C35 H35A 109.5 . . ?
O1 C35 H35B 109.5 . . ?
O1 C35 H35C 109.5 . . ?
H35A C35 H35B 109.5 . . ?
H35A C35 H35C 109.5 . . ?
H35B C35 H35C 109.5 . . ?
C36 C41 H41 120.0 . . ?
C36 C41 C40 120.0 . . ?
C40 C41 H41 120.0 . . ?
C41 C36 H36 120.0 . . ?
C41 C36 C37 120.0 . . ?
C37 C36 H36 120.0 . . ?
C36 C37 H37 120.0 . . ?
C36 C37 C38 120.0 . . ?
C38 C37 H37 120.0 . . ?
C37 C38 H38 120.0 . . ?
C39 C38 C37 120.0 . . ?
C39 C38 H38 120.0 . . ?
C38 C39 H39 120.0 . . ?
C40 C39 C38 120.0 . . ?
C40 C39 H39 120.0 . . ?
C41 C40 H40 120.0 . . ?
C39 C40 C41 120.0 . . ?
C39 C40 H40 120.0 . . ?
C37A C36A H36A 120.0 . . ?
C37A C36A C41A 120.0 . . ?
C41A C36A H36A 120.0 . . ?
C36A C37A H37A 120.0 . . ?
C38A C37A C36A 120.0 . . ?
C38A C37A H37A 120.0 . . ?
C37A C38A H38A 120.0 . . ?
C39A C38A C37A 120.0 . . ?
C39A C38A H38A 120.0 . . ?
C38A C39A H39A 120.0 . . ?
C38A C39A C40A 120.0 . . ?
C40A C39A H39A 120.0 . . ?
C39A C40A H40A 120.0 . . ?
C39A C40A C41A 120.0 . . ?
C41A C40A H40A 120.0 . . ?
C36A C41A H41A 120.0 . . ?
C40A C41A C36A 120.0 . . ?
C40A C41A H41A 120.0 . . ?

loop_
_geom_bond_atom_site_label_1
_geom_bond_atom_site_label_2
_geom_bond_distance
_geom_bond_site_symmetry_2
_geom_bond_publ_flag
S1 N4 1.6095(17) . ?
S1 N3 1.6115(17) . ?
O1 C32 1.363(2) . ?
O1 C35 1.424(3) . ?
O2 C25 1.368(2) . ?
O2 C28 1.418(3) . ?
N1 C15 1.387(2) . ?
N1 C1 1.370(2) . ?
N1 C29 1.445(2) . ?
N2 C2 1.375(2) . ?
N2 C1 1.321(2) . ?
N4 C18 1.347(2) . ?
N3 C17 1.344(2) . ?
C15 C2 1.382(2) . ?
C15 C14 1.437(2) . ?
C2 C3 1.438(2) . ?
C22 C19 1.478(2) . ?
C22 C23 1.395(3) . ?
C22 C27 1.405(2) . ?
C1 C16 1.477(2) . ?
C3 C8 1.411(2) . ?
C3 C4 1.404(2) . ?
C14 C9 1.424(2) . ?
C14 C13 1.411(2) . ?
C19 C18 1.435(2) . ?
C19 C20 1.375(3) . ?
C17 C16 1.425(2) . ?
C17 C18 1.439(2) . ?
C8 C9 1.469(2) . ?
C8 C7 1.413(2) . ?
C29 C30 1.379(2) . ?
C29 C34 1.384(2) . ?
C16 C21 1.366(3) . ?
C9 C10 1.407(3) . ?
C24 H24 0.9400 . ?
C24 C23 1.389(3) . ?
C24 C25 1.387(3) . ?
C32 C31 1.389(3) . ?
C32 C33 1.392(3) . ?
C4 H4 0.9400 . ?
C4 C5 1.376(3) . ?
C23 H23 0.9400 . ?
C27 H27 0.9400 . ?
C27 C26 1.375(3) . ?
C31 H31 0.9400 . ?
C31 C30 1.389(2) . ?
C21 H21 0.9400 . ?
C21 C20 1.417(3) . ?
C20 H20 0.9400 . ?
C30 H30 0.9400 . ?
C34 H34 0.9400 . ?
C34 C33 1.376(3) . ?
C7 H7 0.9400 . ?
C7 C6 1.372(3) . ?
C25 C26 1.385(3) . ?
C26 H26 0.9400 . ?
C10 H10 0.9400 . ?
C10 C11 1.370(3) . ?
C33 H33 0.9400 . ?
C5 H5 0.9400 . ?
C5 C6 1.387(3) . ?
C6 H6 0.9400 . ?
C13 H13 0.9400 . ?
C13 C12 1.369(3) . ?
C12 H12 0.9400 . ?
C12 C11 1.395(3) . ?
C11 H11 0.9400 . ?
C28 H28A 0.9700 . ?
C28 H28B 0.9700 . ?
C28 H28C 0.9700 . ?
C35 H35A 0.9700 . ?
C35 H35B 0.9700 . ?
C35 H35C 0.9700 . ?
C41 H41 0.9400 . ?
C41 C36 1.3900 . ?
C41 C40 1.3900 . ?
C36 H36 0.9400 . ?
C36 C37 1.3900 . ?
C37 H37 0.9400 . ?
C37 C38 1.3900 . ?
C38 H38 0.9400 . ?
C38 C39 1.3900 . ?
C39 H39 0.9400 . ?
C39 C40 1.3900 . ?
C40 H40 0.9400 . ?
C36A H36A 0.9400 . ?
C36A C37A 1.3900 . ?
C36A C41A 1.3900 . ?
C37A H37A 0.9400 . ?
C37A C38A 1.3900 . ?
C38A H38A 0.9400 . ?
C38A C39A 1.3900 . ?
C39A H39A 0.9400 . ?
C39A C40A 1.3900 . ?
C40A H40A 0.9400 . ?
C40A C41A 1.3900 . ?
C41A H41A 0.9400 . ?

loop_
_geom_torsion_atom_site_label_1
_geom_torsion_atom_site_label_2
_geom_torsion_atom_site_label_3
_geom_torsion_atom_site_label_4
_geom_torsion
_geom_torsion_site_symmetry_1
_geom_torsion_site_symmetry_2
_geom_torsion_site_symmetry_3
_geom_torsion_site_symmetry_4
_geom_torsion_publ_flag
S1 N4 C18 C19 177.14(14) . . . . ?
S1 N4 C18 C17 -1.33(19) . . . . ?
S1 N3 C17 C16 -177.33(14) . . . . ?
S1 N3 C17 C18 -0.5(2) . . . . ?
O1 C32 C31 C30 -178.05(18) . . . . ?
O1 C32 C33 C34 178.01(18) . . . . ?
O2 C25 C26 C27 177.62(18) . . . . ?
N1 C15 C2 N2 0.73(18) . . . . ?
N1 C15 C2 C3 -173.34(14) . . . . ?
N1 C15 C14 C9 172.16(16) . . . . ?
N1 C15 C14 C13 -7.8(3) . . . . ?
N1 C1 C16 C17 -65.2(2) . . . . ?
N1 C1 C16 C21 121.32(19) . . . . ?
N1 C29 C30 C31 172.93(16) . . . . ?
N1 C29 C34 C33 -173.02(17) . . . . ?
N2 C2 C3 C8 -172.09(15) . . . . ?
N2 C2 C3 C4 4.2(3) . . . . ?
N2 C1 C16 C17 114.24(19) . . . . ?
N2 C1 C16 C21 -59.2(2) . . . . ?
N4 S1 N3 C17 -0.28(16) . . . . ?
N3 S1 N4 C18 0.97(16) . . . . ?
N3 C17 C16 C1 0.4(3) . . . . ?
N3 C17 C16 C21 174.11(18) . . . . ?
N3 C17 C18 N4 1.2(2) . . . . ?
N3 C17 C18 C19 -177.32(16) . . . . ?
C15 N1 C1 N2 -0.65(19) . . . . ?
C15 N1 C1 C16 178.88(15) . . . . ?
C15 N1 C29 C30 -81.9(2) . . . . ?
C15 N1 C29 C34 91.7(2) . . . . ?
C15 C2 C3 C8 1.0(2) . . . . ?
C15 C2 C3 C4 177.31(15) . . . . ?
C15 C14 C9 C8 0.6(2) . . . . ?
C15 C14 C9 C10 -179.58(15) . . . . ?
C15 C14 C13 C12 179.49(18) . . . . ?
C2 N2 C1 N1 1.06(18) . . . . ?
C2 N2 C1 C16 -178.47(15) . . . . ?
C2 C15 C14 C9 -5.5(2) . . . . ?
C2 C15 C14 C13 174.62(16) . . . . ?
C2 C3 C8 C9 -5.7(2) . . . . ?
C2 C3 C8 C7 174.44(15) . . . . ?
C2 C3 C4 C5 -174.14(16) . . . . ?
C22 C19 C18 N4 6.2(3) . . . . ?
C22 C19 C18 C17 -175.49(15) . . . . ?
C22 C19 C20 C21 175.55(16) . . . . ?
C22 C27 C26 C25 0.3(3) . . . . ?
C1 N1 C15 C2 -0.07(17) . . . . ?
C1 N1 C15 C14 -178.01(17) . . . . ?
C1 N1 C29 C30 99.0(2) . . . . ?
C1 N1 C29 C34 -87.3(2) . . . . ?
C1 N2 C2 C15 -1.10(18) . . . . ?
C1 N2 C2 C3 172.60(15) . . . . ?
C1 C16 C21 C20 176.49(16) . . . . ?
C3 C8 C9 C14 5.0(2) . . . . ?
C3 C8 C9 C10 -174.82(16) . . . . ?
C3 C8 C7 C6 0.5(3) . . . . ?
C3 C4 C5 C6 -0.7(3) . . . . ?
C14 C15 C2 N2 178.90(15) . . . . ?
C14 C15 C2 C3 4.8(2) . . . . ?
C14 C9 C10 C11 0.0(3) . . . . ?
C14 C13 C12 C11 0.2(3) . . . . ?
C19 C22 C23 C24 177.09(16) . . . . ?
C19 C22 C27 C26 -177.19(17) . . . . ?
C17 C16 C21 C20 2.7(3) . . . . ?
C8 C3 C4 C5 2.0(3) . . . . ?
C8 C9 C10 C11 179.84(18) . . . . ?
C8 C7 C6 C5 0.8(3) . . . . ?
C29 N1 C15 C2 -179.27(14) . . . . ?
C29 N1 C15 C14 2.8(3) . . . . ?
C29 N1 C1 N2 178.54(15) . . . . ?
C29 N1 C1 C16 -1.9(3) . . . . ?
C29 C34 C33 C32 0.4(3) . . . . ?
C16 C17 C18 N4 178.24(16) . . . . ?
C16 C17 C18 C19 -0.3(2) . . . . ?
C16 C21 C20 C19 0.1(3) . . . . ?
C9 C14 C13 C12 -0.4(3) . . . . ?
C9 C8 C7 C6 -179.29(17) . . . . ?
C9 C10 C11 C12 -0.2(3) . . . . ?
C18 C19 C20 C21 -2.9(3) . . . . ?
C18 C17 C16 C1 -176.29(15) . . . . ?
C18 C17 C16 C21 -2.5(2) . . . . ?
C24 C25 C26 C27 -1.9(3) . . . . ?
C32 C31 C30 C29 -0.2(3) . . . . ?
C4 C3 C8 C9 177.92(15) . . . . ?
C4 C3 C8 C7 -1.9(2) . . . . ?
C4 C5 C6 C7 -0.7(3) . . . . ?
C23 C22 C19 C18 -28.4(3) . . . . ?
C23 C22 C19 C20 153.33(17) . . . . ?
C23 C22 C27 C26 1.3(3) . . . . ?
C23 C24 C25 O2 -177.60(18) . . . . ?
C23 C24 C25 C26 1.9(3) . . . . ?
C27 C22 C19 C18 150.04(17) . . . . ?
C27 C22 C19 C20 -28.3(2) . . . . ?
C27 C22 C23 C24 -1.3(3) . . . . ?
C31 C32 C33 C34 -1.3(3) . . . . ?
C20 C19 C18 N4 -175.41(17) . . . . ?
C20 C19 C18 C17 2.9(2) . . . . ?
C30 C29 C34 C33 0.6(3) . . . . ?
C34 C29 C30 C31 -0.7(3) . . . . ?
C7 C8 C9 C14 -175.15(16) . . . . ?
C7 C8 C9 C10 5.0(3) . . . . ?
C25 C24 C23 C22 -0.2(3) . . . . ?
C33 C32 C31 C30 1.2(3) . . . . ?
C13 C14 C9 C8 -179.53(15) . . . . ?
C13 C14 C9 C10 0.3(2) . . . . ?
C13 C12 C11 C10 0.1(3) . . . . ?
C28 O2 C25 C24 4.7(3) . . . . ?
C28 O2 C25 C26 -174.80(18) . . . . ?
C35 O1 C32 C31 2.8(3) . . . . ?
C35 O1 C32 C33 -176.5(2) . . . . ?
C41 C36 C37 C38 0.0 . . . . ?
C36 C41 C40 C39 0.0 . . . . ?
C36 C37 C38 C39 0.0 . . . . ?
C37 C38 C39 C40 0.0 . . . . ?
C38 C39 C40 C41 0.0 . . . . ?
C40 C41 C36 C37 0.0 . . . . ?
C36A C37A C38A C39A 0.0 . . . . ?
C37A C36A C41A C40A 0.0 . . . . ?
C37A C38A C39A C40A 0.0 . . . . ?
C38A C39A C40A C41A 0.0 . . . . ?
C39A C40A C41A C36A 0.0 . . . . ?
C41A C36A C37A C38A 0.0 . . . . ?
